data_7106194
loop_
_publ_author_name
'Annika Stute'
'Gerald Kehr'
'Roland Frohlich'
'Gerhard Erker'

_publ_section_title
;
 Chemistry of a geminal frustrated Lewis pair featuring electron
 withdrawing C6F5 substituents at both phosphorus and boron
;
_journal_name_full Chem.Commun.
_journal_page_first 4288
_journal_paper_doi 10.1039/c1cc10241a
_journal_volume 47
_journal_year 2011
_chemical_formula_sum 'C36 H17 B F20 N3 P'
_chemical_formula_weight 913.31
_chemical_name_systematic
;
?
;
_space_group_IT_number 14
_symmetry_cell_setting monoclinic
_symmetry_space_group_name_Hall '-P 2yn'
_symmetry_space_group_name_H-M 'P 1 21/n 1'
_atom_sites_solution_hydrogens geom
_atom_sites_solution_primary direct
_atom_sites_solution_secondary difmap
_audit_creation_method SHELXL-97
_cell_angle_alpha 90.00
_cell_angle_beta 97.441(2)
_cell_angle_gamma 90.00
_cell_formula_units_Z 4
_cell_length_a 9.7940(3)
_cell_length_b 13.5562(5)
_cell_length_c 26.7495(9)
_cell_measurement_reflns_used 6127
_cell_measurement_temperature 223(2)
_cell_measurement_theta_max 68.25
_cell_measurement_theta_min 0.88
_cell_volume 3521.6(2)
_computing_cell_refinement 'Collect (Nonius B.V., 1998)'
_computing_data_collection 'Collect (Nonius B.V., 1998)'
_computing_data_reduction 'Denzo-SMN (Otwinowski & MInor, 1997)'
_computing_molecular_graphics 'XP (BruerkAXS, 2000)'
_computing_publication_material 'SHELXL-97 (Sheldrick, 1997)'
_computing_structure_refinement 'SHELXL-97 (Sheldrick, 1997)'
_computing_structure_solution 'SHELXS-97 (Sheldrick, 1990)'
_diffrn_ambient_temperature 223(2)
_diffrn_measured_fraction_theta_full 0.975
_diffrn_measured_fraction_theta_max 0.975
_diffrn_measurement_device_type 'Nonius KappaCCD APEXII'
_diffrn_measurement_method '\w and \f scans'
_diffrn_radiation_monochromator graphite
_diffrn_radiation_source 'fine-focus sealed tube'
_diffrn_radiation_type CuK\a
_diffrn_radiation_wavelength 1.54178
_diffrn_reflns_av_R_equivalents 0.055
_diffrn_reflns_av_sigmaI/netI 0.0305
_diffrn_reflns_limit_h_max 11
_diffrn_reflns_limit_h_min -11
_diffrn_reflns_limit_k_max 16
_diffrn_reflns_limit_k_min -15
_diffrn_reflns_limit_l_max 31
_diffrn_reflns_limit_l_min -31
_diffrn_reflns_number 29109
_diffrn_reflns_theta_full 67.52
_diffrn_reflns_theta_max 67.52
_diffrn_reflns_theta_min 4.64
_exptl_absorpt_coefficient_mu 2.005
_exptl_absorpt_correction_T_max 0.7949
_exptl_absorpt_correction_T_min 0.6557
_exptl_absorpt_correction_type multi-scan
_exptl_absorpt_process_details 'Denzo (Otwinowski, Borek, Majewski & Minor, 2003)'
_exptl_crystal_colour colourless
_exptl_crystal_density_diffrn 1.723
_exptl_crystal_density_method 'not measured'
_exptl_crystal_description block
_exptl_crystal_F_000 1816
_exptl_crystal_size_max 0.23
_exptl_crystal_size_mid 0.15
_exptl_crystal_size_min 0.12
_refine_diff_density_max 0.198
_refine_diff_density_min -0.305
_refine_diff_density_rms 0.049
_refine_ls_extinction_method none
_refine_ls_goodness_of_fit_ref 1.013
_refine_ls_hydrogen_treatment constr
_refine_ls_matrix_type full
_refine_ls_number_parameters 554
_refine_ls_number_reflns 6200
_refine_ls_number_restraints 0
_refine_ls_restrained_S_all 1.013
_refine_ls_R_factor_all 0.0574
_refine_ls_R_factor_gt 0.0454
_refine_ls_shift/su_max 0.000
_refine_ls_shift/su_mean 0.000
_refine_ls_structure_factor_coef Fsqd
_refine_ls_weighting_details 'calc w=1/[\s^2^(Fo^2^)+(0.0661P)^2^+2.6266P] where P=(Fo^2^+2Fc^2^)/3'
_refine_ls_weighting_scheme calc
_refine_ls_wR_factor_gt 0.1181
_refine_ls_wR_factor_ref 0.1291
_reflns_number_gt 5057
_reflns_number_total 6200
_reflns_threshold_expression >2sigma(I)
_cod_data_source_file c1cc10241a.txt
_cod_data_source_block erk5582
_cod_original_sg_symbol_H-M P21/n
_cod_database_code 7106194

loop_
_symmetry_equiv_pos_as_xyz
'x, y, z'
'-x+1/2, y+1/2, -z+1/2'
'-x, -y, -z'
'x-1/2, -y-1/2, z-1/2'

loop_
_atom_site_label
_atom_site_type_symbol
_atom_site_fract_x
_atom_site_fract_y
_atom_site_fract_z
_atom_site_U_iso_or_equiv
_atom_site_adp_type
_atom_site_occupancy
_atom_site_symmetry_multiplicity
_atom_site_calc_flag
_atom_site_refinement_flags
_atom_site_disorder_assembly
_atom_site_disorder_group
P1 P 0.10453(6) 0.53032(5) 0.10849(2) 0.03506(16) Uani 1 1 d . . .
B1 B 0.0460(3) 0.7173(2) 0.14425(10) 0.0349(6) Uani 1 1 d . . .
C1 C 0.1765(2) 0.64452(18) 0.13308(9) 0.0374(5) Uani 1 1 d . . .
H1 H 0.2090 0.6757 0.1033 0.045 Uiso 1 1 calc R . .
C2 C 0.3057(3) 0.6464(2) 0.17279(10) 0.0425(6) Uani 1 1 d . . .
H2A H 0.3453 0.7128 0.1735 0.051 Uiso 1 1 calc R . .
H2B H 0.2771 0.6340 0.2060 0.051 Uiso 1 1 calc R . .
C3 C 0.4176(3) 0.5726(2) 0.16443(12) 0.0552(8) Uani 1 1 d . . .
H3A H 0.3846 0.5062 0.1690 0.083 Uiso 1 1 calc R . .
H3B H 0.4987 0.5848 0.1885 0.083 Uiso 1 1 calc R . .
H3C H 0.4409 0.5797 0.1305 0.083 Uiso 1 1 calc R . .
N1 N -0.0339(2) 0.55564(15) 0.06745(8) 0.0371(5) Uani 1 1 d . . .
N2 N -0.0964(2) 0.64080(15) 0.06373(8) 0.0368(5) Uani 1 1 d . . .
N3 N -0.0707(2) 0.71326(15) 0.09577(7) 0.0337(4) Uani 1 1 d . . .
C11 C 0.0525(3) 0.43549(19) 0.15047(9) 0.0379(5) Uani 1 1 d . . .
C12 C 0.0877(3) 0.43248(19) 0.20252(10) 0.0418(6) Uani 1 1 d . . .
F12 F 0.18011(17) 0.49539(12) 0.22604(6) 0.0550(4) Uani 1 1 d . . .
C13 C 0.0287(3) 0.3669(2) 0.23263(10) 0.0441(6) Uani 1 1 d . . .
F13 F 0.0610(2) 0.37132(13) 0.28272(6) 0.0620(5) Uani 1 1 d . . .
C14 C -0.0661(3) 0.3003(2) 0.21139(11) 0.0476(7) Uani 1 1 d . . .
F14 F -0.1263(2) 0.23835(13) 0.24061(7) 0.0659(5) Uani 1 1 d . . .
C15 C -0.1003(3) 0.2978(2) 0.15995(11) 0.0491(7) Uani 1 1 d . . .
F15 F -0.1898(2) 0.23143(14) 0.13874(7) 0.0751(6) Uani 1 1 d . . .
C16 C -0.0403(3) 0.3637(2) 0.13060(9) 0.0430(6) Uani 1 1 d . . .
F16 F -0.0723(2) 0.35610(12) 0.08046(6) 0.0594(5) Uani 1 1 d . . .
C21 C 0.2155(3) 0.46964(19) 0.06851(10) 0.0400(6) Uani 1 1 d . . .
C22 C 0.2722(3) 0.3761(2) 0.07646(11) 0.0484(7) Uani 1 1 d . . .
F22 F 0.2515(2) 0.32393(13) 0.11727(7) 0.0703(5) Uani 1 1 d . . .
C23 C 0.3524(3) 0.3338(2) 0.04411(12) 0.0536(7) Uani 1 1 d . . .
F23 F 0.4046(2) 0.24348(15) 0.05312(8) 0.0811(6) Uani 1 1 d . . .
C24 C 0.3795(3) 0.3845(2) 0.00202(11) 0.0525(7) Uani 1 1 d . . .
F24 F 0.45802(19) 0.34406(16) -0.02963(7) 0.0735(6) Uani 1 1 d . . .
C25 C 0.3257(3) 0.4773(2) -0.00732(10) 0.0468(7) Uani 1 1 d . . .
F25 F 0.34992(18) 0.52594(15) -0.04881(6) 0.0623(5) Uani 1 1 d . . .
C26 C 0.2457(3) 0.5185(2) 0.02551(10) 0.0409(6) Uani 1 1 d . . .
F26 F 0.19777(17) 0.60998(12) 0.01566(6) 0.0500(4) Uani 1 1 d . . .
C31 C -0.0145(3) 0.67679(19) 0.19558(9) 0.0388(6) Uani 1 1 d . . .
C32 C 0.0399(3) 0.7066(2) 0.24395(10) 0.0441(6) Uani 1 1 d . . .
F32 F 0.14226(16) 0.77408(13) 0.25047(6) 0.0554(4) Uani 1 1 d . . .
C33 C -0.0065(3) 0.6732(2) 0.28756(10) 0.0523(7) Uani 1 1 d . . .
F33 F 0.0476(2) 0.70878(17) 0.33274(6) 0.0736(6) Uani 1 1 d . . .
C34 C -0.1059(3) 0.6016(2) 0.28530(11) 0.0507(7) Uani 1 1 d . . .
F34 F -0.14770(19) 0.56572(16) 0.32731(7) 0.0701(5) Uani 1 1 d . . .
C35 C -0.1624(3) 0.5679(2) 0.23899(11) 0.0445(6) Uani 1 1 d . . .
F35 F -0.25887(17) 0.49684(13) 0.23494(7) 0.0586(4) Uani 1 1 d . . .
C36 C -0.1175(3) 0.60643(19) 0.19604(10) 0.0394(6) Uani 1 1 d . . .
F36 F -0.17979(15) 0.56733(11) 0.15214(6) 0.0450(4) Uani 1 1 d . . .
C41 C 0.0918(3) 0.83484(19) 0.14844(9) 0.0370(5) Uani 1 1 d . . .
C42 C 0.0191(3) 0.90395(19) 0.17284(10) 0.0408(6) Uani 1 1 d . . .
F42 F -0.08690(16) 0.87566(12) 0.19701(6) 0.0522(4) Uani 1 1 d . . .
C43 C 0.0454(3) 1.0034(2) 0.17480(12) 0.0491(7) Uani 1 1 d . . .
F43 F -0.0292(2) 1.06490(13) 0.19964(8) 0.0710(5) Uani 1 1 d . . .
C44 C 0.1510(3) 1.0404(2) 0.15145(14) 0.0575(8) Uani 1 1 d . . .
F44 F 0.1769(2) 1.13750(14) 0.15296(11) 0.0942(8) Uani 1 1 d . . .
C45 C 0.2278(3) 0.9767(2) 0.12675(12) 0.0506(7) Uani 1 1 d . . .
F45 F 0.33321(19) 1.01084(13) 0.10387(9) 0.0734(6) Uani 1 1 d . . .
C46 C 0.1976(3) 0.87748(19) 0.12557(10) 0.0404(6) Uani 1 1 d . . .
F46 F 0.28044(16) 0.82188(12) 0.09981(6) 0.0509(4) Uani 1 1 d . . .
C51 C -0.1486(2) 0.80073(18) 0.07657(9) 0.0358(5) Uani 1 1 d . . .
C52 C -0.2650(3) 0.8308(2) 0.09723(9) 0.0397(6) Uani 1 1 d . . .
C53 C -0.3280(3) 0.9189(2) 0.08027(10) 0.0450(6) Uani 1 1 d . . .
H53 H -0.4054 0.9406 0.0946 0.054 Uiso 1 1 calc R . .
C54 C -0.2804(3) 0.9758(2) 0.04288(11) 0.0465(6) Uani 1 1 d . . .
C55 C -0.1721(3) 0.9387(2) 0.02033(11) 0.0456(6) Uani 1 1 d . . .
H55 H -0.1428 0.9737 -0.0067 0.055 Uiso 1 1 calc R . .
C56 C -0.1046(3) 0.85157(19) 0.03596(9) 0.0387(6) Uani 1 1 d . . .
C57 C -0.3302(3) 0.7710(2) 0.13538(11) 0.0507(7) Uani 1 1 d . . .
H57A H -0.3402 0.7031 0.1241 0.076 Uiso 1 1 calc R . .
H57B H -0.4200 0.7980 0.1390 0.076 Uiso 1 1 calc R . .
H57C H -0.2721 0.7734 0.1676 0.076 Uiso 1 1 calc R . .
C58 C -0.3480(3) 1.0735(2) 0.02740(14) 0.0639(9) Uani 1 1 d . . .
H58A H -0.4381 1.0763 0.0387 0.096 Uiso 1 1 calc R . .
H58B H -0.3578 1.0797 -0.0090 0.096 Uiso 1 1 calc R . .
H58C H -0.2914 1.1270 0.0426 0.096 Uiso 1 1 calc R . .
C59 C 0.0081(3) 0.8129(2) 0.00799(11) 0.0486(7) Uani 1 1 d . . .
H59A H 0.0276 0.8607 -0.0171 0.073 Uiso 1 1 calc R . .
H59B H -0.0212 0.7513 -0.0085 0.073 Uiso 1 1 calc R . .
H59C H 0.0905 0.8016 0.0316 0.073 Uiso 1 1 calc R . .

loop_
_atom_site_aniso_label
_atom_site_aniso_U_11
_atom_site_aniso_U_22
_atom_site_aniso_U_33
_atom_site_aniso_U_23
_atom_site_aniso_U_13
_atom_site_aniso_U_12
P1 0.0371(3) 0.0308(3) 0.0366(3) 0.0017(3) 0.0023(2) -0.0001(2)
B1 0.0343(14) 0.0337(15) 0.0360(14) 0.0007(11) 0.0023(11) -0.0032(11)
C1 0.0369(13) 0.0341(13) 0.0403(13) 0.0024(10) 0.0020(10) -0.0008(10)
C2 0.0365(13) 0.0395(15) 0.0495(15) -0.0006(12) -0.0023(11) -0.0038(11)
C3 0.0372(14) 0.0594(19) 0.0662(19) -0.0037(15) -0.0044(13) 0.0046(13)
N1 0.0384(11) 0.0313(11) 0.0401(11) 0.0005(9) 0.0002(9) -0.0018(9)
N2 0.0368(11) 0.0317(11) 0.0413(11) 0.0003(9) 0.0032(9) -0.0011(9)
N3 0.0343(10) 0.0297(10) 0.0366(11) 0.0002(8) 0.0028(8) -0.0011(8)
C11 0.0398(13) 0.0329(13) 0.0403(13) 0.0013(10) 0.0031(10) 0.0007(10)
C12 0.0442(14) 0.0350(14) 0.0441(14) 0.0010(11) -0.0016(11) 0.0002(11)
F12 0.0605(10) 0.0520(10) 0.0476(9) 0.0071(7) -0.0117(7) -0.0128(8)
C13 0.0584(17) 0.0367(14) 0.0373(14) 0.0070(11) 0.0063(12) 0.0046(12)
F13 0.0933(13) 0.0531(10) 0.0378(9) 0.0092(7) 0.0021(8) -0.0024(9)
C14 0.0614(17) 0.0338(14) 0.0496(16) 0.0068(12) 0.0147(13) -0.0002(13)
F14 0.0913(13) 0.0477(10) 0.0629(11) 0.0097(8) 0.0256(9) -0.0172(9)
C15 0.0595(17) 0.0342(14) 0.0531(17) 0.0002(12) 0.0060(13) -0.0109(13)
F15 0.0964(15) 0.0540(11) 0.0714(12) 0.0012(9) -0.0022(10) -0.0379(10)
C16 0.0551(16) 0.0358(14) 0.0371(14) -0.0006(11) 0.0023(11) -0.0014(12)
F16 0.0895(13) 0.0445(9) 0.0412(9) -0.0015(7) -0.0027(8) -0.0167(9)
C21 0.0403(13) 0.0361(14) 0.0426(14) -0.0002(11) 0.0013(11) -0.0006(11)
C22 0.0520(16) 0.0418(16) 0.0512(16) 0.0027(13) 0.0058(13) 0.0045(13)
F22 0.0863(13) 0.0503(11) 0.0788(12) 0.0209(9) 0.0274(10) 0.0289(10)
C23 0.0466(16) 0.0455(17) 0.0677(19) -0.0105(14) 0.0034(14) 0.0092(13)
F23 0.0884(14) 0.0570(12) 0.0997(15) -0.0070(11) 0.0189(12) 0.0309(11)
C24 0.0405(15) 0.0601(19) 0.0568(17) -0.0211(15) 0.0059(12) -0.0015(13)
F24 0.0617(11) 0.0869(14) 0.0756(12) -0.0320(11) 0.0221(9) 0.0034(10)
C25 0.0374(14) 0.0600(19) 0.0426(15) -0.0057(13) 0.0040(11) -0.0095(13)
F25 0.0554(10) 0.0857(13) 0.0483(9) -0.0024(9) 0.0158(7) -0.0112(9)
C26 0.0352(13) 0.0420(15) 0.0441(14) -0.0018(12) 0.0005(10) -0.0013(11)
F26 0.0583(10) 0.0449(9) 0.0478(9) 0.0078(7) 0.0101(7) 0.0016(7)
C31 0.0372(13) 0.0368(14) 0.0421(14) 0.0038(11) 0.0033(10) 0.0027(11)
C32 0.0420(14) 0.0469(16) 0.0426(14) 0.0021(12) 0.0023(11) -0.0016(12)
F32 0.0527(9) 0.0650(11) 0.0463(9) -0.0038(8) -0.0025(7) -0.0128(8)
C33 0.0539(17) 0.068(2) 0.0342(14) 0.0013(13) 0.0016(12) 0.0079(15)
F33 0.0733(12) 0.1079(17) 0.0377(9) -0.0011(9) -0.0003(8) -0.0060(11)
C34 0.0508(16) 0.0584(19) 0.0448(16) 0.0179(14) 0.0138(12) 0.0100(14)
F34 0.0722(12) 0.0906(14) 0.0510(10) 0.0265(10) 0.0218(9) 0.0070(10)
C35 0.0411(14) 0.0404(15) 0.0540(16) 0.0109(12) 0.0145(12) 0.0040(12)
F35 0.0548(10) 0.0524(10) 0.0721(11) 0.0143(8) 0.0216(8) -0.0080(8)
C36 0.0406(13) 0.0360(14) 0.0418(14) 0.0021(11) 0.0064(11) 0.0021(11)
F36 0.0464(8) 0.0406(8) 0.0484(8) -0.0005(7) 0.0074(6) -0.0075(7)
C41 0.0382(13) 0.0340(13) 0.0375(13) 0.0008(10) 0.0006(10) -0.0026(10)
C42 0.0380(13) 0.0381(14) 0.0467(14) -0.0025(11) 0.0064(11) -0.0036(11)
F42 0.0516(9) 0.0454(9) 0.0629(10) -0.0046(7) 0.0203(8) -0.0012(7)
C43 0.0494(16) 0.0336(14) 0.0643(18) -0.0072(13) 0.0071(13) 0.0017(12)
F43 0.0760(12) 0.0408(10) 0.1007(15) -0.0168(9) 0.0282(11) 0.0020(9)
C44 0.0565(18) 0.0270(14) 0.089(2) 0.0007(14) 0.0087(16) -0.0064(13)
F44 0.0921(15) 0.0331(10) 0.164(2) -0.0078(12) 0.0432(15) -0.0149(10)
C45 0.0450(15) 0.0394(16) 0.0685(19) 0.0055(14) 0.0116(13) -0.0070(12)
F45 0.0640(11) 0.0469(10) 0.1157(16) 0.0112(10) 0.0359(11) -0.0128(9)
C46 0.0396(14) 0.0346(14) 0.0465(14) 0.0014(11) 0.0045(11) 0.0003(11)
F46 0.0494(9) 0.0426(9) 0.0644(10) 0.0022(7) 0.0220(7) -0.0018(7)
C51 0.0346(12) 0.0326(13) 0.0389(13) 0.0016(10) 0.0003(10) 0.0005(10)
C52 0.0368(13) 0.0407(15) 0.0410(13) -0.0016(11) 0.0030(10) 0.0022(11)
C53 0.0385(14) 0.0488(16) 0.0473(15) -0.0034(12) 0.0041(11) 0.0076(12)
C54 0.0441(15) 0.0373(15) 0.0568(17) 0.0015(12) 0.0009(12) 0.0051(12)
C55 0.0487(15) 0.0385(15) 0.0493(15) 0.0077(12) 0.0059(12) 0.0032(12)
C56 0.0389(13) 0.0363(14) 0.0403(13) 0.0030(11) 0.0030(10) -0.0003(11)
C57 0.0412(14) 0.0585(18) 0.0538(16) 0.0055(14) 0.0117(12) 0.0032(13)
C58 0.0610(19) 0.0458(18) 0.084(2) 0.0096(16) 0.0065(16) 0.0140(15)
C59 0.0519(16) 0.0434(16) 0.0532(16) 0.0099(13) 0.0174(13) 0.0063(13)

loop_
_atom_type_symbol
_atom_type_description
_atom_type_scat_dispersion_real
_atom_type_scat_dispersion_imag
_atom_type_scat_source
C C 0.0181 0.0091 'International Tables Vol C Tables 4.2.6.8 and 6.1.1.4'
H H 0.0000 0.0000 'International Tables Vol C Tables 4.2.6.8 and 6.1.1.4'
B B 0.0090 0.0039 'International Tables Vol C Tables 4.2.6.8 and 6.1.1.4'
N N 0.0311 0.0180 'International Tables Vol C Tables 4.2.6.8 and 6.1.1.4'
F F 0.0727 0.0534 'International Tables Vol C Tables 4.2.6.8 and 6.1.1.4'
P P 0.2955 0.4335 'International Tables Vol C Tables 4.2.6.8 and 6.1.1.4'

loop_
_geom_angle_atom_site_label_1
_geom_angle_atom_site_label_2
_geom_angle_atom_site_label_3
_geom_angle
_geom_angle_site_symmetry_1
_geom_angle_site_symmetry_3
_geom_angle_publ_flag
N1 P1 C1 108.17(11) . . ?
N1 P1 C21 101.71(11) . . ?
C1 P1 C21 111.76(12) . . ?
N1 P1 C11 106.43(11) . . ?
C1 P1 C11 120.78(12) . . ?
C21 P1 C11 106.24(12) . . ?
N3 B1 C41 104.14(19) . . ?
N3 B1 C31 111.26(19) . . ?
C41 B1 C31 112.7(2) . . ?
N3 B1 C1 108.33(19) . . ?
C41 B1 C1 111.9(2) . . ?
C31 B1 C1 108.4(2) . . ?
C2 C1 B1 116.4(2) . . ?
C2 C1 P1 121.04(18) . . ?
B1 C1 P1 107.59(16) . . ?
C2 C1 H1 103.0 . . ?
B1 C1 H1 103.0 . . ?
P1 C1 H1 103.0 . . ?
C3 C2 C1 115.5(2) . . ?
C3 C2 H2A 108.4 . . ?
C1 C2 H2A 108.4 . . ?
C3 C2 H2B 108.4 . . ?
C1 C2 H2B 108.4 . . ?
H2A C2 H2B 107.5 . . ?
C2 C3 H3A 109.5 . . ?
C2 C3 H3B 109.5 . . ?
H3A C3 H3B 109.5 . . ?
C2 C3 H3C 109.5 . . ?
H3A C3 H3C 109.5 . . ?
H3B C3 H3C 109.5 . . ?
N2 N1 P1 124.49(17) . . ?
N1 N2 N3 124.5(2) . . ?
N2 N3 C51 109.34(18) . . ?
N2 N3 B1 127.46(19) . . ?
C51 N3 B1 122.42(19) . . ?
C16 C11 C12 115.3(2) . . ?
C16 C11 P1 118.67(19) . . ?
C12 C11 P1 125.8(2) . . ?
F12 C12 C13 116.5(2) . . ?
F12 C12 C11 121.1(2) . . ?
C13 C12 C11 122.5(2) . . ?
F13 C13 C14 120.5(2) . . ?
F13 C13 C12 119.6(2) . . ?
C14 C13 C12 119.9(2) . . ?
F14 C14 C13 120.0(2) . . ?
F14 C14 C15 120.1(3) . . ?
C13 C14 C15 119.9(2) . . ?
F15 C15 C16 120.2(3) . . ?
F15 C15 C14 120.4(3) . . ?
C16 C15 C14 119.4(3) . . ?
F16 C16 C15 117.5(2) . . ?
F16 C16 C11 119.5(2) . . ?
C15 C16 C11 123.0(2) . . ?
C22 C21 C26 115.9(2) . . ?
C22 C21 P1 125.5(2) . . ?
C26 C21 P1 118.6(2) . . ?
F22 C22 C23 117.1(3) . . ?
F22 C22 C21 120.5(2) . . ?
C23 C22 C21 122.5(3) . . ?
F23 C23 C22 120.5(3) . . ?
F23 C23 C24 119.7(3) . . ?
C22 C23 C24 119.8(3) . . ?
F24 C24 C23 120.2(3) . . ?
F24 C24 C25 120.0(3) . . ?
C23 C24 C25 119.8(3) . . ?
F25 C25 C26 120.6(3) . . ?
F25 C25 C24 119.8(3) . . ?
C26 C25 C24 119.6(3) . . ?
F26 C26 C25 117.8(2) . . ?
F26 C26 C21 119.7(2) . . ?
C25 C26 C21 122.5(3) . . ?
C36 C31 C32 112.4(2) . . ?
C36 C31 B1 124.9(2) . . ?
C32 C31 B1 122.6(2) . . ?
F32 C32 C33 115.6(2) . . ?
F32 C32 C31 120.3(2) . . ?
C33 C32 C31 124.1(3) . . ?
F33 C33 C34 119.3(3) . . ?
F33 C33 C32 120.5(3) . . ?
C34 C33 C32 120.3(3) . . ?
F34 C34 C35 120.6(3) . . ?
F34 C34 C33 120.9(3) . . ?
C35 C34 C33 118.5(2) . . ?
F35 C35 C34 120.6(2) . . ?
F35 C35 C36 119.9(3) . . ?
C34 C35 C36 119.4(3) . . ?
F36 C36 C35 114.5(2) . . ?
F36 C36 C31 120.4(2) . . ?
C35 C36 C31 125.1(3) . . ?
C42 C41 C46 112.4(2) . . ?
C42 C41 B1 122.0(2) . . ?
C46 C41 B1 125.4(2) . . ?
F42 C42 C43 114.4(2) . . ?
F42 C42 C41 120.4(2) . . ?
C43 C42 C41 125.2(2) . . ?
F43 C43 C44 119.4(3) . . ?
F43 C43 C42 121.2(3) . . ?
C44 C43 C42 119.4(3) . . ?
F44 C44 C45 121.3(3) . . ?
F44 C44 C43 119.8(3) . . ?
C45 C44 C43 118.9(3) . . ?
F45 C45 C44 120.2(3) . . ?
F45 C45 C46 120.0(3) . . ?
C44 C45 C46 119.8(3) . . ?
F46 C46 C45 114.4(2) . . ?
F46 C46 C41 121.3(2) . . ?
C45 C46 C41 124.3(3) . . ?
C52 C51 C56 120.9(2) . . ?
C52 C51 N3 120.9(2) . . ?
C56 C51 N3 118.1(2) . . ?
C51 C52 C53 118.3(2) . . ?
C51 C52 C57 123.4(2) . . ?
C53 C52 C57 118.2(2) . . ?
C54 C53 C52 122.3(2) . . ?
C54 C53 H53 118.8 . . ?
C52 C53 H53 118.8 . . ?
C55 C54 C53 117.4(2) . . ?
C55 C54 C58 122.2(3) . . ?
C53 C54 C58 120.4(3) . . ?
C54 C55 C56 122.7(3) . . ?
C54 C55 H55 118.7 . . ?
C56 C55 H55 118.7 . . ?
C55 C56 C51 118.0(2) . . ?
C55 C56 C59 119.8(2) . . ?
C51 C56 C59 122.2(2) . . ?
C52 C57 H57A 109.5 . . ?
C52 C57 H57B 109.5 . . ?
H57A C57 H57B 109.5 . . ?
C52 C57 H57C 109.5 . . ?
H57A C57 H57C 109.5 . . ?
H57B C57 H57C 109.5 . . ?
C54 C58 H58A 109.5 . . ?
C54 C58 H58B 109.5 . . ?
H58A C58 H58B 109.5 . . ?
C54 C58 H58C 109.5 . . ?
H58A C58 H58C 109.5 . . ?
H58B C58 H58C 109.5 . . ?
C56 C59 H59A 109.5 . . ?
C56 C59 H59B 109.5 . . ?
H59A C59 H59B 109.5 . . ?
C56 C59 H59C 109.5 . . ?
H59A C59 H59C 109.5 . . ?
H59B C59 H59C 109.5 . . ?

loop_
_geom_bond_atom_site_label_1
_geom_bond_atom_site_label_2
_geom_bond_distance
_geom_bond_site_symmetry_2
_geom_bond_publ_flag
P1 N1 1.666(2) . ?
P1 C1 1.790(3) . ?
P1 C21 1.817(3) . ?
P1 C11 1.822(3) . ?
B1 N3 1.615(3) . ?
B1 C41 1.655(4) . ?
B1 C31 1.657(4) . ?
B1 C1 1.672(4) . ?
C1 C2 1.543(3) . ?
C1 H1 0.9900 . ?
C2 C3 1.522(4) . ?
C2 H2A 0.9800 . ?
C2 H2B 0.9800 . ?
C3 H3A 0.9700 . ?
C3 H3B 0.9700 . ?
C3 H3C 0.9700 . ?
N1 N2 1.304(3) . ?
N2 N3 1.306(3) . ?
N3 C51 1.466(3) . ?
C11 C16 1.390(4) . ?
C11 C12 1.391(4) . ?
C12 F12 1.340(3) . ?
C12 C13 1.376(4) . ?
C13 F13 1.337(3) . ?
C13 C14 1.365(4) . ?
C14 F14 1.335(3) . ?
C14 C15 1.374(4) . ?
C15 F15 1.330(3) . ?
C15 C16 1.371(4) . ?
C16 F16 1.341(3) . ?
C21 C22 1.390(4) . ?
C21 C26 1.392(4) . ?
C22 F22 1.338(3) . ?
C22 C23 1.368(4) . ?
C23 F23 1.336(3) . ?
C23 C24 1.374(5) . ?
C24 F24 1.333(3) . ?
C24 C25 1.375(4) . ?
C25 F25 1.338(3) . ?
C25 C26 1.369(4) . ?
C26 F26 1.340(3) . ?
C31 C36 1.389(4) . ?
C31 C32 1.394(4) . ?
C32 F32 1.352(3) . ?
C32 C33 1.382(4) . ?
C33 F33 1.345(3) . ?
C33 C34 1.371(4) . ?
C34 F34 1.336(3) . ?
C34 C35 1.368(4) . ?
C35 F35 1.344(3) . ?
C35 C36 1.384(4) . ?
C36 F36 1.359(3) . ?
C41 C42 1.389(4) . ?
C41 C46 1.395(4) . ?
C42 F42 1.348(3) . ?
C42 C43 1.373(4) . ?
C43 F43 1.340(3) . ?
C43 C44 1.370(4) . ?
C44 F44 1.340(3) . ?
C44 C45 1.370(4) . ?
C45 F45 1.348(3) . ?
C45 C46 1.377(4) . ?
C46 F46 1.359(3) . ?
C51 C52 1.391(3) . ?
C51 C56 1.401(3) . ?
C52 C53 1.392(4) . ?
C52 C57 1.508(4) . ?
C53 C54 1.391(4) . ?
C53 H53 0.9400 . ?
C54 C55 1.381(4) . ?
C54 C58 1.514(4) . ?
C55 C56 1.391(4) . ?
C55 H55 0.9400 . ?
C56 C59 1.506(4) . ?
C57 H57A 0.9700 . ?
C57 H57B 0.9700 . ?
C57 H57C 0.9700 . ?
C58 H58A 0.9700 . ?
C58 H58B 0.9700 . ?
C58 H58C 0.9700 . ?
C59 H59A 0.9700 . ?
C59 H59B 0.9700 . ?
C59 H59C 0.9700 . ?

loop_
_geom_torsion_atom_site_label_1
_geom_torsion_atom_site_label_2
_geom_torsion_atom_site_label_3
_geom_torsion_atom_site_label_4
_geom_torsion
_geom_torsion_site_symmetry_1
_geom_torsion_site_symmetry_2
_geom_torsion_site_symmetry_3
_geom_torsion_site_symmetry_4
_geom_torsion_publ_flag
N3 B1 C1 C2 173.9(2) . . . . ?
C41 B1 C1 C2 59.7(3) . . . . ?
C31 B1 C1 C2 -65.2(3) . . . . ?
N3 B1 C1 P1 -46.5(2) . . . . ?
C41 B1 C1 P1 -160.72(17) . . . . ?
C31 B1 C1 P1 74.4(2) . . . . ?
N1 P1 C1 C2 179.30(19) . . . . ?
C21 P1 C1 C2 -69.5(2) . . . . ?
C11 P1 C1 C2 56.5(2) . . . . ?
N1 P1 C1 B1 41.93(19) . . . . ?
C21 P1 C1 B1 153.10(16) . . . . ?
C11 P1 C1 B1 -80.88(19) . . . . ?
B1 C1 C2 C3 174.4(2) . . . . ?
P1 C1 C2 C3 40.6(3) . . . . ?
C1 P1 N1 N2 -15.3(2) . . . . ?
C21 P1 N1 N2 -133.1(2) . . . . ?
C11 P1 N1 N2 115.9(2) . . . . ?
P1 N1 N2 N3 -9.6(3) . . . . ?
N1 N2 N3 C51 173.5(2) . . . . ?
N1 N2 N3 B1 3.6(4) . . . . ?
C41 B1 N3 N2 147.2(2) . . . . ?
C31 B1 N3 N2 -91.1(3) . . . . ?
C1 B1 N3 N2 27.9(3) . . . . ?
C41 B1 N3 C51 -21.5(3) . . . . ?
C31 B1 N3 C51 100.1(2) . . . . ?
C1 B1 N3 C51 -140.8(2) . . . . ?
N1 P1 C11 C16 36.2(2) . . . . ?
C1 P1 C11 C16 159.8(2) . . . . ?
C21 P1 C11 C16 -71.7(2) . . . . ?
N1 P1 C11 C12 -137.7(2) . . . . ?
C1 P1 C11 C12 -14.0(3) . . . . ?
C21 P1 C11 C12 114.5(2) . . . . ?
C16 C11 C12 F12 177.5(2) . . . . ?
P1 C11 C12 F12 -8.5(4) . . . . ?
C16 C11 C12 C13 -3.7(4) . . . . ?
P1 C11 C12 C13 170.3(2) . . . . ?
F12 C12 C13 F13 2.7(4) . . . . ?
C11 C12 C13 F13 -176.2(2) . . . . ?
F12 C12 C13 C14 -179.8(2) . . . . ?
C11 C12 C13 C14 1.3(4) . . . . ?
F13 C13 C14 F14 -0.7(4) . . . . ?
C12 C13 C14 F14 -178.2(3) . . . . ?
F13 C13 C14 C15 178.7(3) . . . . ?
C12 C13 C14 C15 1.3(4) . . . . ?
F14 C14 C15 F15 -2.4(4) . . . . ?
C13 C14 C15 F15 178.1(3) . . . . ?
F14 C14 C15 C16 178.3(3) . . . . ?
C13 C14 C15 C16 -1.2(4) . . . . ?
F15 C15 C16 F16 -2.0(4) . . . . ?
C14 C15 C16 F16 177.3(3) . . . . ?
F15 C15 C16 C11 179.2(3) . . . . ?
C14 C15 C16 C11 -1.5(5) . . . . ?
C12 C11 C16 F16 -175.0(2) . . . . ?
P1 C11 C16 F16 10.5(3) . . . . ?
C12 C11 C16 C15 3.8(4) . . . . ?
P1 C11 C16 C15 -170.6(2) . . . . ?
N1 P1 C21 C22 -124.0(2) . . . . ?
C1 P1 C21 C22 120.8(2) . . . . ?
C11 P1 C21 C22 -12.8(3) . . . . ?
N1 P1 C21 C26 54.6(2) . . . . ?
C1 P1 C21 C26 -60.6(2) . . . . ?
C11 P1 C21 C26 165.8(2) . . . . ?
C26 C21 C22 F22 178.6(2) . . . . ?
P1 C21 C22 F22 -2.7(4) . . . . ?
C26 C21 C22 C23 -0.3(4) . . . . ?
P1 C21 C22 C23 178.4(2) . . . . ?
F22 C22 C23 F23 1.2(4) . . . . ?
C21 C22 C23 F23 -179.8(3) . . . . ?
F22 C22 C23 C24 -178.8(3) . . . . ?
C21 C22 C23 C24 0.2(5) . . . . ?
F23 C23 C24 F24 -0.3(4) . . . . ?
C22 C23 C24 F24 179.7(3) . . . . ?
F23 C23 C24 C25 179.9(3) . . . . ?
C22 C23 C24 C25 -0.1(4) . . . . ?
F24 C24 C25 F25 1.5(4) . . . . ?
C23 C24 C25 F25 -178.7(3) . . . . ?
F24 C24 C25 C26 -179.7(2) . . . . ?
C23 C24 C25 C26 0.1(4) . . . . ?
F25 C25 C26 F26 -2.6(4) . . . . ?
C24 C25 C26 F26 178.5(2) . . . . ?
F25 C25 C26 C21 178.6(2) . . . . ?
C24 C25 C26 C21 -0.3(4) . . . . ?
C22 C21 C26 F26 -178.4(2) . . . . ?
P1 C21 C26 F26 2.8(3) . . . . ?
C22 C21 C26 C25 0.3(4) . . . . ?
P1 C21 C26 C25 -178.4(2) . . . . ?
N3 B1 C31 C36 29.9(3) . . . . ?
C41 B1 C31 C36 146.4(2) . . . . ?
C1 B1 C31 C36 -89.1(3) . . . . ?
N3 B1 C31 C32 -154.0(2) . . . . ?
C41 B1 C31 C32 -37.5(3) . . . . ?
C1 B1 C31 C32 86.9(3) . . . . ?
C36 C31 C32 F32 179.4(2) . . . . ?
B1 C31 C32 F32 2.8(4) . . . . ?
C36 C31 C32 C33 -2.5(4) . . . . ?
B1 C31 C32 C33 -179.0(3) . . . . ?
F32 C32 C33 F33 1.1(4) . . . . ?
C31 C32 C33 F33 -177.2(3) . . . . ?
F32 C32 C33 C34 -177.1(3) . . . . ?
C31 C32 C33 C34 4.6(5) . . . . ?
F33 C33 C34 F34 -1.0(4) . . . . ?
C32 C33 C34 F34 177.2(3) . . . . ?
F33 C33 C34 C35 178.4(3) . . . . ?
C32 C33 C34 C35 -3.4(4) . . . . ?
F34 C34 C35 F35 -1.4(4) . . . . ?
C33 C34 C35 F35 179.2(3) . . . . ?
F34 C34 C35 C36 179.8(2) . . . . ?
C33 C34 C35 C36 0.4(4) . . . . ?
F35 C35 C36 F36 0.8(3) . . . . ?
C34 C35 C36 F36 179.6(2) . . . . ?
F35 C35 C36 C31 -177.1(2) . . . . ?
C34 C35 C36 C31 1.7(4) . . . . ?
C32 C31 C36 F36 -178.4(2) . . . . ?
B1 C31 C36 F36 -2.0(4) . . . . ?
C32 C31 C36 C35 -0.7(4) . . . . ?
B1 C31 C36 C35 175.8(2) . . . . ?
N3 B1 C41 C42 84.3(3) . . . . ?
C31 B1 C41 C42 -36.4(3) . . . . ?
C1 B1 C41 C42 -158.9(2) . . . . ?
N3 B1 C41 C46 -90.6(3) . . . . ?
C31 B1 C41 C46 148.7(2) . . . . ?
C1 B1 C41 C46 26.2(3) . . . . ?
C46 C41 C42 F42 180.0(2) . . . . ?
B1 C41 C42 F42 4.4(4) . . . . ?
C46 C41 C42 C43 0.2(4) . . . . ?
B1 C41 C42 C43 -175.3(3) . . . . ?
F42 C42 C43 F43 0.8(4) . . . . ?
C41 C42 C43 F43 -179.4(3) . . . . ?
F42 C42 C43 C44 -179.9(3) . . . . ?
C41 C42 C43 C44 -0.2(5) . . . . ?
F43 C43 C44 F44 -1.1(5) . . . . ?
C42 C43 C44 F44 179.7(3) . . . . ?
F43 C43 C44 C45 179.1(3) . . . . ?
C42 C43 C44 C45 -0.1(5) . . . . ?
F44 C44 C45 F45 0.9(5) . . . . ?
C43 C44 C45 F45 -179.3(3) . . . . ?
F44 C44 C45 C46 -179.4(3) . . . . ?
C43 C44 C45 C46 0.3(5) . . . . ?
F45 C45 C46 F46 -0.6(4) . . . . ?
C44 C45 C46 F46 179.7(3) . . . . ?
F45 C45 C46 C41 179.3(3) . . . . ?
C44 C45 C46 C41 -0.3(5) . . . . ?
C42 C41 C46 F46 180.0(2) . . . . ?
B1 C41 C46 F46 -4.7(4) . . . . ?
C42 C41 C46 C45 0.0(4) . . . . ?
B1 C41 C46 C45 175.4(3) . . . . ?
N2 N3 C51 C52 105.3(3) . . . . ?
B1 N3 C51 C52 -84.2(3) . . . . ?
N2 N3 C51 C56 -73.1(3) . . . . ?
B1 N3 C51 C56 97.5(3) . . . . ?
C56 C51 C52 C53 -6.9(4) . . . . ?
N3 C51 C52 C53 174.8(2) . . . . ?
C56 C51 C52 C57 170.3(3) . . . . ?
N3 C51 C52 C57 -8.0(4) . . . . ?
C51 C52 C53 C54 1.5(4) . . . . ?
C57 C52 C53 C54 -175.9(3) . . . . ?
C52 C53 C54 C55 4.1(4) . . . . ?
C52 C53 C54 C58 -177.1(3) . . . . ?
C53 C54 C55 C56 -4.5(4) . . . . ?
C58 C54 C55 C56 176.6(3) . . . . ?
C54 C55 C56 C51 -0.6(4) . . . . ?
C54 C55 C56 C59 177.0(3) . . . . ?
C52 C51 C56 C55 6.5(4) . . . . ?
N3 C51 C56 C55 -175.2(2) . . . . ?
C52 C51 C56 C59 -171.0(3) . . . . ?
N3 C51 C56 C59 7.3(4) . . . . ?
